data_1546163
loop_
_publ_author_name
'Kachi-Terajima, Chihiro'
'Ishii, Rikako'
'Tojo, Yoshiaki'
'Fukuda, Masato'
'Kitagawa, Yasutaka'
'Asaoka, Mizuki'
'Miyasaka, Hitoshi'

_publ_section_title
;
 Ferromagnetic Exchange Coupling in a Family of MnIII Salen-Type
 Schiff-Base Out-of-Plane Dimers
;
_journal_name_full 'The Journal of Physical Chemistry C'
_journal_paper_doi 10.1021/acs.jpcc.7b03336
_journal_year 2017
_chemical_formula_moiety 'C20 H20 Br2 Mn N2 O6 Re'
_chemical_formula_sum 'C20 H20 Br2 Mn N2 O6 Re'
_chemical_formula_weight 785.34
_space_group_IT_number 14
_symmetry_cell_setting monoclinic
_symmetry_Int_Tables_number 14
_symmetry_space_group_name_Hall '-P 2yab'
_symmetry_space_group_name_H-M 'P 1 21/a 1'
_atom_sites_solution_hydrogens geom
_atom_sites_solution_primary direct
_atom_sites_solution_secondary difmap
_cell_angle_alpha 90.0000
_cell_angle_beta 100.56(2)
_cell_angle_gamma 90.0000
_cell_formula_units_Z 4
_cell_length_a 13.849(4)
_cell_length_b 18.445(7)
_cell_length_c 8.901(3)
_cell_measurement_reflns_used 25
_cell_measurement_temperature 153
_cell_measurement_theta_max 16.61
_cell_measurement_theta_min 15.28
_cell_volume 2235.2(13)
_computing_cell_refinement WinAFC
_computing_data_collection WinAFC
_computing_data_reduction WinAFC
_computing_molecular_graphics 'CrystalStructure 4.0'
_computing_publication_material 'CrystalStructure 4.0 (Rigaku, 2010)'
_computing_structure_refinement 'SHELXL97 (Sheldrick, 2008)'
_computing_structure_solution 'DIRDIF99-PATTY (Gould, et al., 1999)'
_diffrn_ambient_temperature 153
_diffrn_measured_fraction_theta_full 0.998
_diffrn_measured_fraction_theta_max 0.998
_diffrn_measurement_device_type 'Rigaku AFC7R'
_diffrn_measurement_method \w-2\q
_diffrn_radiation_type 'Mo K\a'
_diffrn_radiation_wavelength 0.71069
_diffrn_reflns_av_R_equivalents 0.0532
_diffrn_reflns_limit_h_max 10
_diffrn_reflns_limit_h_min -17
_diffrn_reflns_limit_k_max 23
_diffrn_reflns_limit_k_min 0
_diffrn_reflns_limit_l_max 11
_diffrn_reflns_limit_l_min -11
_diffrn_reflns_number 6141
_diffrn_reflns_theta_full 27.50
_diffrn_reflns_theta_max 27.50
_diffrn_standards_decay_% 0.000
_diffrn_standards_interval_count 1
_diffrn_standards_number 3
_exptl_absorpt_coefficient_mu 9.604
_exptl_absorpt_correction_T_max 0.237
_exptl_absorpt_correction_T_min 0.166
_exptl_absorpt_correction_type integration
_exptl_absorpt_process_details Coppens_numerical
_exptl_crystal_colour red-brown
_exptl_crystal_density_diffrn 2.334
_exptl_crystal_density_method 'not measured'
_exptl_crystal_description prismatic
_exptl_crystal_F_000 1488.00
_exptl_crystal_size_max 0.150
_exptl_crystal_size_mid 0.150
_exptl_crystal_size_min 0.150
_refine_diff_density_max 1.870
_refine_diff_density_min -1.670
_refine_ls_extinction_method none
_refine_ls_goodness_of_fit_ref 1.047
_refine_ls_hydrogen_treatment constr
_refine_ls_number_parameters 289
_refine_ls_number_reflns 5132
_refine_ls_number_restraints 0
_refine_ls_R_factor_gt 0.0342
_refine_ls_shift/su_max 0.001
_refine_ls_structure_factor_coef Fsqd
_refine_ls_weighting_details 'w = 1/[\s^2^(Fo^2^)+(0.0531P)^2^+0.0000P] where P=(Fo^2^+2Fc^2^)/3'
_refine_ls_weighting_scheme calc
_refine_ls_wR_factor_ref 0.1052
_reflns_number_gt 3893
_reflns_number_total 5127
_reflns_threshold_expression F^2^>2.0\s(F^2^)
_cod_data_source_file jp7b03336_si_007.cif
_cod_data_source_block Mn5-BrsaltmenReO4dimer
_cod_original_cell_volume 2235.2(12)
_cod_database_code 1546163

loop_
_symmetry_equiv_pos_site_id
_symmetry_equiv_pos_as_xyz
1 +X,+Y,+Z
2 1/2-X,1/2+Y,-Z
3 -X,-Y,-Z
4 1/2+X,1/2-Y,+Z

loop_
_atom_site_label
_atom_site_type_symbol
_atom_site_fract_x
_atom_site_fract_y
_atom_site_fract_z
_atom_site_U_iso_or_equiv
_atom_site_adp_type
_atom_site_occupancy
_atom_site_symmetry_multiplicity
_atom_site_calc_flag
_atom_site_refinement_flags
Re(1) Re 0.784878(17) 0.376348(13) 0.28573(3) 0.01743(9) Uani 1.0 4 d .
Br(1) Br 0.55619(5) 0.78805(3) -0.01710(7) 0.02602(16) Uani 1.0 4 d .
Br(2) Br 0.63324(5) 0.09802(4) 0.78118(8) 0.02864(16) Uani 1.0 4 d .
Mn(1) Mn 0.61992(6) 0.47296(4) 0.48948(10) 0.01395(18) Uani 1.0 4 d .
O(1) O 0.5217(3) 0.5162(2) 0.3415(5) 0.0162(9) Uani 1.0 4 d .
O(2) O 0.5639(4) 0.3814(2) 0.4475(5) 0.0171(9) Uani 1.0 4 d .
O(3) O 0.7176(4) 0.4513(3) 0.3307(5) 0.0236(10) Uani 1.0 4 d .
O(4) O 0.7260(4) 0.3383(4) 0.1176(6) 0.0397(14) Uani 1.0 4 d .
O(5) O 0.7973(4) 0.3125(3) 0.4295(6) 0.0317(12) Uani 1.0 4 d .
O(6) O 0.8993(4) 0.4043(3) 0.2626(6) 0.0252(10) Uani 1.0 4 d .
N(1) N 0.6778(4) 0.5693(3) 0.5556(6) 0.0142(10) Uani 1.0 4 d .
N(2) N 0.7106(4) 0.4407(3) 0.6754(6) 0.0134(10) Uani 1.0 4 d .
C(1) C 0.5383(4) 0.5743(4) 0.2614(7) 0.0149(11) Uani 1.0 4 d .
C(2) C 0.4861(5) 0.5819(3) 0.1105(7) 0.0165(12) Uani 1.0 4 d .
C(3) C 0.4942(5) 0.6452(4) 0.0282(7) 0.0190(13) Uani 1.0 4 d .
C(4) C 0.5527(5) 0.7014(3) 0.0963(7) 0.0173(12) Uani 1.0 4 d .
C(5) C 0.6055(5) 0.6961(4) 0.2421(7) 0.0183(12) Uani 1.0 4 d .
C(6) C 0.6015(4) 0.6310(3) 0.3245(7) 0.0139(11) Uani 1.0 4 d .
C(7) C 0.6626(5) 0.6267(4) 0.4739(7) 0.0174(12) Uani 1.0 4 d .
C(8) C 0.7380(4) 0.5716(3) 0.7154(6) 0.0123(11) Uani 1.0 4 d .
C(9) C 0.8135(5) 0.6323(4) 0.7359(8) 0.0217(13) Uani 1.0 4 d .
C(10) C 0.6652(5) 0.5849(4) 0.8229(7) 0.0181(12) Uani 1.0 4 d .
C(11) C 0.7875(4) 0.4960(3) 0.7414(7) 0.0148(11) Uani 1.0 4 d .
C(12) C 0.8704(5) 0.4870(4) 0.6480(8) 0.0225(13) Uani 1.0 4 d .
C(13) C 0.8296(5) 0.4799(4) 0.9075(7) 0.0257(15) Uani 1.0 4 d .
C(14) C 0.7073(5) 0.3759(3) 0.7346(7) 0.0176(12) Uani 1.0 4 d .
C(15) C 0.6463(4) 0.3166(3) 0.6693(7) 0.0124(11) Uani 1.0 4 d .
C(16) C 0.6587(5) 0.2503(4) 0.7483(7) 0.0172(12) Uani 1.0 4 d .
C(17) C 0.6106(5) 0.1897(3) 0.6859(7) 0.0171(12) Uani 1.0 4 d .
C(18) C 0.5461(5) 0.1923(3) 0.5445(7) 0.0171(12) Uani 1.0 4 d .
C(19) C 0.5315(5) 0.2584(3) 0.4685(7) 0.0177(12) Uani 1.0 4 d .
C(20) C 0.5817(5) 0.3211(3) 0.5282(7) 0.0143(11) Uani 1.0 4 d .
H(2) H 0.4451 0.5436 0.0646 0.0198 Uiso 1.0 4 calc R
H(3) H 0.4597 0.6497 -0.0739 0.0228 Uiso 1.0 4 calc R
H(5) H 0.6442 0.7357 0.2872 0.0219 Uiso 1.0 4 calc R
H(7) H 0.6942 0.6699 0.5150 0.0209 Uiso 1.0 4 calc R
H(9A) H 0.7838 0.6767 0.7676 0.0260 Uiso 1.0 4 calc R
H(9B) H 0.8356 0.6410 0.6389 0.0260 Uiso 1.0 4 calc R
H(9C) H 0.8698 0.6185 0.8142 0.0260 Uiso 1.0 4 calc R
H(10A) H 0.6421 0.5383 0.8557 0.0218 Uiso 1.0 4 calc R
H(10B) H 0.6091 0.6128 0.7693 0.0218 Uiso 1.0 4 calc R
H(10C) H 0.6978 0.6121 0.9126 0.0218 Uiso 1.0 4 calc R
H(12A) H 0.8571 0.5182 0.5574 0.0270 Uiso 1.0 4 calc R
H(12B) H 0.8733 0.4363 0.6160 0.0270 Uiso 1.0 4 calc R
H(12C) H 0.9333 0.5007 0.7112 0.0270 Uiso 1.0 4 calc R
H(13A) H 0.8879 0.4492 0.9136 0.0308 Uiso 1.0 4 calc R
H(13B) H 0.7803 0.4547 0.9543 0.0308 Uiso 1.0 4 calc R
H(13C) H 0.8479 0.5254 0.9620 0.0308 Uiso 1.0 4 calc R
H(14) H 0.7492 0.3672 0.8300 0.0211 Uiso 1.0 4 calc R
H(16) H 0.7007 0.2477 0.8453 0.0206 Uiso 1.0 4 calc R
H(18) H 0.5132 0.1499 0.5016 0.0205 Uiso 1.0 4 calc R
H(19) H 0.4865 0.2611 0.3742 0.0213 Uiso 1.0 4 calc R

loop_
_atom_site_aniso_label
_atom_site_aniso_U_11
_atom_site_aniso_U_22
_atom_site_aniso_U_33
_atom_site_aniso_U_12
_atom_site_aniso_U_13
_atom_site_aniso_U_23
Re(1) 0.01715(14) 0.01996(14) 0.01566(13) 0.00024(9) 0.00427(9) -0.00193(9)
Br(1) 0.0299(4) 0.0232(4) 0.0237(4) -0.0060(3) 0.0016(3) 0.0117(3)
Br(2) 0.0359(4) 0.0162(3) 0.0312(4) -0.0021(3) -0.0007(3) 0.0089(3)
Mn(1) 0.0165(5) 0.0098(4) 0.0146(4) 0.0005(4) 0.0003(4) 0.0007(3)
O(1) 0.018(2) 0.0116(19) 0.017(2) -0.0023(16) -0.0022(16) 0.0056(15)
O(2) 0.023(3) 0.0112(19) 0.015(2) -0.0020(17) -0.0021(17) 0.0011(16)
O(3) 0.021(3) 0.031(3) 0.019(3) 0.005(2) 0.0060(18) -0.0004(19)
O(4) 0.029(3) 0.057(4) 0.032(3) -0.003(3) 0.002(3) -0.026(3)
O(5) 0.035(3) 0.026(3) 0.037(3) 0.009(3) 0.016(3) 0.012(3)
O(6) 0.020(3) 0.031(3) 0.026(3) -0.005(2) 0.0080(19) 0.002(2)
N(1) 0.015(3) 0.016(3) 0.013(3) -0.0009(19) 0.0043(18) 0.0004(19)
N(2) 0.015(3) 0.011(3) 0.013(3) 0.0000(18) -0.0003(18) -0.0009(18)
C(1) 0.013(3) 0.018(3) 0.013(3) 0.002(3) 0.002(2) 0.003(3)
C(2) 0.018(3) 0.014(3) 0.018(3) 0.001(3) 0.003(3) 0.003(3)
C(3) 0.019(3) 0.027(4) 0.012(3) 0.001(3) 0.005(3) 0.005(3)
C(4) 0.016(3) 0.016(3) 0.023(3) 0.003(3) 0.011(3) 0.005(3)
C(5) 0.017(3) 0.020(3) 0.018(3) -0.001(3) 0.006(3) -0.001(3)
C(6) 0.012(3) 0.017(3) 0.014(3) 0.003(3) 0.005(2) 0.002(3)
C(7) 0.018(3) 0.023(3) 0.012(3) -0.006(3) 0.005(3) -0.000(3)
C(8) 0.014(3) 0.010(3) 0.013(3) -0.000(2) 0.002(2) 0.000(2)
C(9) 0.019(3) 0.018(3) 0.026(4) -0.009(3) -0.000(3) 0.002(3)
C(10) 0.022(3) 0.018(3) 0.015(3) -0.003(3) 0.005(3) -0.004(3)
C(11) 0.014(3) 0.014(3) 0.016(3) -0.002(3) 0.001(3) 0.001(3)
C(12) 0.016(3) 0.027(4) 0.025(4) -0.001(3) 0.004(3) -0.010(3)
C(13) 0.033(4) 0.018(3) 0.020(4) -0.001(3) -0.010(3) -0.004(3)
C(14) 0.021(3) 0.012(3) 0.019(3) -0.000(3) 0.002(3) -0.001(3)
C(15) 0.016(3) 0.006(3) 0.016(3) 0.000(2) 0.005(3) 0.004(2)
C(16) 0.022(3) 0.013(3) 0.016(3) 0.004(3) 0.002(3) 0.008(3)
C(17) 0.023(3) 0.008(3) 0.023(3) 0.004(3) 0.011(3) 0.004(3)
C(18) 0.019(3) 0.011(3) 0.023(3) -0.002(3) 0.008(3) -0.007(3)
C(19) 0.018(3) 0.013(3) 0.022(3) 0.002(3) 0.004(3) -0.002(3)
C(20) 0.018(3) 0.012(3) 0.014(3) 0.002(3) 0.009(3) 0.000(2)

loop_
_atom_type_symbol
_atom_type_description
_atom_type_scat_dispersion_real
_atom_type_scat_dispersion_imag
_atom_type_scat_source
C C 0.0033 0.0016
;
International Tables for Crystallography
(1992, Vol. C, Tables 4.2.6.8 and 6.1.1.4)
;
H H 0.0000 0.0000
;
International Tables for Crystallography
(1992, Vol. C, Table 6.1.1.4)
;
N N 0.0061 0.0033
;
International Tables for Crystallography
(1992, Vol. C, Tables 4.2.6.8 and 6.1.1.4)
;
O O 0.0106 0.0060
;
International Tables for Crystallography
(1992, Vol. C, Tables 4.2.6.8 and 6.1.1.4)
;
Re Re -1.0185 7.2310
;
International Tables for Crystallography
(1992, Vol. C, Tables 4.2.6.8 and 6.1.1.4)
;
Br Br -0.2901 2.4595
;
International Tables for Crystallography
(1992, Vol. C, Tables 4.2.6.8 and 6.1.1.4)
;
Mn Mn 0.3368 0.7283
;
International Tables for Crystallography
(1992, Vol. C, Tables 4.2.6.8 and 6.1.1.4)
;

loop_
_geom_angle_atom_site_label_1
_geom_angle_atom_site_label_2
_geom_angle_atom_site_label_3
_geom_angle
_geom_angle_publ_flag
O(3) Re(1) O(4) 109.5(3) yes
O(3) Re(1) O(5) 110.7(3) yes
O(3) Re(1) O(6) 109.4(3) yes
O(4) Re(1) O(5) 109.5(3) yes
O(4) Re(1) O(6) 108.7(3) yes
O(5) Re(1) O(6) 109.0(3) yes
O(1) Mn(1) O(2) 91.33(17) yes
O(1) Mn(1) O(3) 94.53(18) yes
O(1) Mn(1) N(1) 91.62(18) yes
O(1) Mn(1) N(2) 167.7(2) yes
O(2) Mn(1) O(3) 89.33(19) yes
O(2) Mn(1) N(1) 174.3(2) yes
O(2) Mn(1) N(2) 94.11(19) yes
O(3) Mn(1) N(1) 95.3(2) yes
O(3) Mn(1) N(2) 96.53(19) yes
N(1) Mn(1) N(2) 82.08(19) yes
Mn(1) O(1) C(1) 122.8(4) yes
Mn(1) O(2) C(20) 128.5(4) yes
Re(1) O(3) Mn(1) 135.7(3) yes
Mn(1) N(1) C(7) 123.7(4) yes
Mn(1) N(1) C(8) 115.1(4) yes
C(7) N(1) C(8) 121.1(5) yes
Mn(1) N(2) C(11) 114.6(4) yes
Mn(1) N(2) C(14) 123.2(4) yes
C(11) N(2) C(14) 122.2(5) yes
O(1) C(1) C(2) 118.8(5) yes
O(1) C(1) C(6) 122.6(5) yes
C(2) C(1) C(6) 118.5(6) yes
C(1) C(2) C(3) 120.5(6) yes
C(2) C(3) C(4) 119.7(6) yes
Br(1) C(4) C(3) 117.9(5) yes
Br(1) C(4) C(5) 120.2(5) yes
C(3) C(4) C(5) 121.8(6) yes
C(4) C(5) C(6) 119.2(6) yes
C(1) C(6) C(5) 120.2(5) yes
C(1) C(6) C(7) 122.8(6) yes
C(5) C(6) C(7) 117.0(5) yes
N(1) C(7) C(6) 125.3(6) yes
N(1) C(8) C(9) 112.4(5) yes
N(1) C(8) C(10) 106.2(5) yes
N(1) C(8) C(11) 105.5(5) yes
C(9) C(8) C(10) 108.9(5) yes
C(9) C(8) C(11) 111.7(5) yes
C(10) C(8) C(11) 111.9(5) yes
N(2) C(11) C(8) 106.7(5) yes
N(2) C(11) C(12) 104.9(5) yes
N(2) C(11) C(13) 111.4(5) yes
C(8) C(11) C(12) 111.6(5) yes
C(8) C(11) C(13) 113.7(5) yes
C(12) C(11) C(13) 108.2(5) yes
N(2) C(14) C(15) 126.3(5) yes
C(14) C(15) C(16) 116.8(5) yes
C(14) C(15) C(20) 123.2(5) yes
C(16) C(15) C(20) 119.9(5) yes
C(15) C(16) C(17) 120.2(5) yes
Br(2) C(17) C(16) 121.4(5) yes
Br(2) C(17) C(18) 117.3(5) yes
C(16) C(17) C(18) 121.2(6) yes
C(17) C(18) C(19) 118.6(6) yes
C(18) C(19) C(20) 121.3(5) yes
O(2) C(20) C(15) 124.0(5) yes
O(2) C(20) C(19) 117.2(5) yes
C(15) C(20) C(19) 118.7(5) yes

loop_
_geom_bond_atom_site_label_1
_geom_bond_atom_site_label_2
_geom_bond_distance
_geom_bond_publ_flag
Re(1) O(3) 1.753(5) yes
Re(1) O(4) 1.717(5) yes
Re(1) O(5) 1.724(5) yes
Re(1) O(6) 1.714(5) yes
Br(1) C(4) 1.895(6) yes
Br(2) C(17) 1.891(6) yes
Mn(1) O(1) 1.888(4) yes
Mn(1) O(2) 1.868(4) yes
Mn(1) O(3) 2.166(5) yes
Mn(1) N(1) 1.994(5) yes
Mn(1) N(2) 1.977(5) yes
O(1) C(1) 1.330(8) yes
O(2) C(20) 1.322(7) yes
N(1) C(7) 1.279(8) yes
N(1) C(8) 1.512(7) yes
N(2) C(11) 1.514(8) yes
N(2) C(14) 1.311(8) yes
C(1) C(2) 1.411(8) yes
C(1) C(6) 1.413(8) yes
C(2) C(3) 1.393(9) yes
C(3) C(4) 1.386(9) yes
C(4) C(5) 1.372(8) yes
C(5) C(6) 1.413(9) yes
C(6) C(7) 1.442(8) yes
C(8) C(9) 1.521(9) yes
C(8) C(10) 1.532(9) yes
C(8) C(11) 1.552(8) yes
C(11) C(12) 1.546(10) yes
C(11) C(13) 1.516(8) yes
C(14) C(15) 1.437(8) yes
C(15) C(16) 1.405(8) yes
C(15) C(20) 1.405(8) yes
C(16) C(17) 1.367(8) yes
C(17) C(18) 1.404(8) yes
C(18) C(19) 1.391(9) yes
C(19) C(20) 1.403(8) yes

loop_
_geom_contact_atom_site_label_1
_geom_contact_atom_site_label_2
_geom_contact_distance
_geom_contact_publ_flag
_geom_contact_site_symmetry_2
Br(1) O(4) 3.427(6) no 2_655
Br(1) O(6) 3.201(5) no 2_655
Br(2) C(13) 3.488(7) no 2_647
Mn(1) Mn(1) 3.5058(15) no 3_666
Mn(1) O(1) 2.689(5) no 3_666
Mn(1) C(1) 3.502(7) no 3_666
O(1) Mn(1) 2.689(5) no 3_666
O(1) O(1) 3.050(6) no 3_666
O(1) O(2) 3.053(6) no 3_666
O(1) N(1) 3.448(7) no 3_666
O(1) N(2) 3.291(7) no 3_666
O(1) C(10) 3.307(7) no 3_666
O(2) O(1) 3.053(6) no 3_666
O(2) N(1) 3.464(7) no 3_666
O(2) C(1) 3.277(8) no 3_666
O(2) C(6) 3.336(8) no 3_666
O(2) C(7) 3.341(8) no 3_666
O(4) Br(1) 3.427(6) no 2_645
O(4) C(2) 3.568(8) no 3_665
O(4) C(3) 3.103(8) no 3_665
O(4) C(14) 3.441(9) no 1_554
O(5) C(7) 3.552(8) no 2_646
O(5) C(18) 3.411(8) no 4_555
O(5) C(19) 3.454(8) no 4_555
O(6) Br(1) 3.201(5) no 2_645
O(6) C(13) 3.427(8) no 1_554
O(6) C(18) 3.426(7) no 4_555
N(1) O(1) 3.448(7) no 3_666
N(1) O(2) 3.464(7) no 3_666
N(2) O(1) 3.291(7) no 3_666
C(1) Mn(1) 3.502(7) no 3_666
C(1) O(2) 3.277(8) no 3_666
C(1) C(14) 3.530(9) no 3_666
C(1) C(15) 3.398(9) no 3_666
C(1) C(20) 3.337(9) no 3_666
C(2) O(4) 3.568(8) no 3_665
C(2) C(14) 3.321(10) no 3_666
C(2) C(15) 3.468(9) no 3_666
C(3) O(4) 3.103(8) no 3_665
C(3) C(10) 3.431(10) no 1_554
C(4) C(16) 3.574(10) no 3_666
C(5) C(16) 3.401(9) no 2_656
C(5) C(19) 3.567(10) no 3_666
C(5) C(20) 3.597(10) no 3_666
C(6) O(2) 3.336(8) no 3_666
C(6) C(15) 3.576(9) no 3_666
C(6) C(19) 3.492(9) no 3_666
C(6) C(20) 3.187(9) no 3_666
C(7) O(2) 3.341(8) no 3_666
C(7) O(5) 3.552(8) no 2_656
C(7) C(19) 3.534(9) no 3_666
C(7) C(20) 3.515(9) no 3_666
C(10) O(1) 3.307(7) no 3_666
C(10) C(3) 3.431(10) no 1_556
C(13) Br(2) 3.488(7) no 2_657
C(13) O(6) 3.427(8) no 1_556
C(14) O(4) 3.441(9) no 1_556
C(14) C(1) 3.530(9) no 3_666
C(14) C(2) 3.321(10) no 3_666
C(15) C(1) 3.398(9) no 3_666
C(15) C(2) 3.468(9) no 3_666
C(15) C(6) 3.576(9) no 3_666
C(16) C(4) 3.574(10) no 3_666
C(16) C(5) 3.401(9) no 2_646
C(18) O(5) 3.411(8) no 4_455
C(18) O(6) 3.426(7) no 4_455
C(19) O(5) 3.454(8) no 4_455
C(19) C(5) 3.567(10) no 3_666
C(19) C(6) 3.492(9) no 3_666
C(19) C(7) 3.534(9) no 3_666
C(20) C(1) 3.337(9) no 3_666
C(20) C(5) 3.597(10) no 3_666
C(20) C(6) 3.187(9) no 3_666
C(20) C(7) 3.515(9) no 3_666
